data_7203419
loop_
_publ_author_name
'Streb, Carsten'
'Long, De-Liang'
'Cronin, Leroy'

_publ_section_title
;
 Influence of organic amines on the self-assembly of hybrid
 polyoxo-molybdenum(v) phosphate frameworks
;
_journal_issue 8
_journal_name_full CrystEngComm
_journal_page_first 629
_journal_paper_doi 10.1039/b605285a
_journal_volume 8
_journal_year 2006
_chemical_formula_moiety '6(C2 H10 N2 2+), (H9 Mo12 Na3 O62 P8 12-), 18(H2 O)'
_chemical_formula_sum 'C12 H105 Mo12 N12 Na3 O80 P8'
_chemical_formula_weight 3166.09
_chemical_name_common 'Compound CS107'
_chemical_name_systematic
;
?
;
_space_group_IT_number 2
_symmetry_cell_setting triclinic
_symmetry_space_group_name_Hall '-P 1'
_symmetry_space_group_name_H-M 'P -1'
_atom_sites_solution_hydrogens geom
_atom_sites_solution_primary direct
_atom_sites_solution_secondary difmap
_audit_creation_method SHELXL-97
_cell_angle_alpha 98.443(1)
_cell_angle_beta 104.914(1)
_cell_angle_gamma 119.049(1)
_cell_formula_units_Z 1
_cell_length_a 13.4228(2)
_cell_length_b 13.4215(3)
_cell_length_c 14.7383(3)
_cell_measurement_reflns_used 17957
_cell_measurement_temperature 150(2)
_cell_measurement_theta_max 27.485
_cell_measurement_theta_min 1.6
_cell_volume 2123.70(8)
_computing_cell_refinement 'HKL Scalepack (Otwinowski & Minor 1997)'
_computing_data_collection 'Collect (Nonius BV, 1997-2000)'
_computing_data_reduction 'HKL Denzo and Scalepack (Otwinowski & Minor 1997)'
_computing_molecular_graphics 'Ortep-3 for Windows (Farrugia, 1997)'
_computing_publication_material 'WinGX publication routines (Farrugia, 1999)'
_computing_structure_refinement 'SHELXL-97 (Sheldrick, 1997)'
_computing_structure_solution 'SHELXS-97 (Sheldrick, 1997)'
_diffrn_ambient_temperature 150(2)
_diffrn_measured_fraction_theta_full 0.949
_diffrn_measured_fraction_theta_max 0.949
_diffrn_measurement_device_type KappaCCD
_diffrn_measurement_method \w
_diffrn_radiation_monochromator graphite
_diffrn_radiation_source 'fine-focus sealed tube'
_diffrn_radiation_type MoK\a
_diffrn_radiation_wavelength 0.71073
_diffrn_reflns_av_R_equivalents 0.0350
_diffrn_reflns_av_sigmaI/netI 0.0301
_diffrn_reflns_limit_h_max 16
_diffrn_reflns_limit_h_min -17
_diffrn_reflns_limit_k_max 16
_diffrn_reflns_limit_k_min -17
_diffrn_reflns_limit_l_max 19
_diffrn_reflns_limit_l_min 0
_diffrn_reflns_number 26124
_diffrn_reflns_theta_full 27.49
_diffrn_reflns_theta_max 27.49
_diffrn_reflns_theta_min 1.76
_diffrn_standards_decay_% 0
_exptl_absorpt_coefficient_mu 2.009
_exptl_absorpt_correction_T_max 0.714
_exptl_absorpt_correction_T_min 0.689
_exptl_absorpt_correction_type empirical
_exptl_absorpt_process_details
;
R.H. Blessing, Acta Cryst. (1995), A51, 33-38
;
_exptl_crystal_colour red
_exptl_crystal_density_diffrn 2.476
_exptl_crystal_density_meas ?
_exptl_crystal_density_method 'not measured'
_exptl_crystal_description block
_exptl_crystal_F_000 1558
_exptl_crystal_size_max 0.20
_exptl_crystal_size_mid 0.18
_exptl_crystal_size_min 0.18
_refine_diff_density_max 1.08
_refine_diff_density_min -0.92
_refine_diff_density_rms 0.14
_refine_ls_extinction_coef 0.00147(12)
_refine_ls_extinction_expression Fc^*^=kFc[1+0.001xFc^2^\l^3^/sin(2\q)]^-1/4^
_refine_ls_extinction_method SHELXL
_refine_ls_goodness_of_fit_ref 1.074
_refine_ls_hydrogen_treatment riding
_refine_ls_matrix_type full
_refine_ls_number_parameters 577
_refine_ls_number_reflns 9255
_refine_ls_number_restraints 6
_refine_ls_restrained_S_all 1.079
_refine_ls_R_factor_all 0.0384
_refine_ls_R_factor_gt 0.0336
_refine_ls_shift/su_max 0.003
_refine_ls_shift/su_mean 0.000
_refine_ls_structure_factor_coef Fsqd
_refine_ls_weighting_details 'calc w=1/[\s^2^(Fo^2^)+(0.0310P)^2^+10.8971P] where P=(Fo^2^+2Fc^2^)/3'
_refine_ls_weighting_scheme calc
_refine_ls_wR_factor_gt 0.0819
_refine_ls_wR_factor_ref 0.0841
_reflns_number_gt 8473
_reflns_number_total 9255
_reflns_threshold_expression >2sigma(I)
_cod_data_source_file b605285a.txt
_cod_data_source_block CS107A
_cod_depositor_comments
;
The following automatic conversions were performed:

'_exptl_crystal_density_meas' value 'none' was changed to '?' - the
value is perceived as not measured.

Automatic conversion script
Id: cif_fix_values 3008 2015-01-20 13:52:24Z robertas 
;
_cod_original_cell_volume 2123.70(7)
_cod_original_sg_symbol_H-M P-1
_cod_database_code 7203419

loop_
_symmetry_equiv_pos_as_xyz
'x, y, z'
'-x, -y, -z'

loop_
_atom_site_label
_atom_site_type_symbol
_atom_site_fract_x
_atom_site_fract_y
_atom_site_fract_z
_atom_site_U_iso_or_equiv
_atom_site_adp_type
_atom_site_occupancy
_atom_site_symmetry_multiplicity
_atom_site_calc_flag
_atom_site_refinement_flags
_atom_site_disorder_assembly
_atom_site_disorder_group
Mo1 Mo 0.67215(3) 0.54516(3) 0.32120(3) 0.01390(9) Uani 1 1 d . . .
Mo2 Mo 0.57637(3) 0.67327(3) 0.31530(3) 0.01343(8) Uani 1 1 d . . .
Mo3 Mo 0.27685(3) 0.55333(3) 0.31759(3) 0.01513(9) Uani 1 1 d . . .
Mo4 Mo 0.15788(3) 0.33909(3) 0.32943(3) 0.01564(9) Uani 1 1 d . . .
Mo5 Mo 0.28942(3) 0.16434(3) 0.34284(3) 0.01569(9) Uani 1 1 d . . .
Mo6 Mo 0.50558(3) 0.25197(3) 0.33471(3) 0.01462(9) Uani 1 1 d . . .
Na1 Na 0.5000 0.5000 0.5000 0.0132(4) Uani 1 2 d S . .
Na2 Na 0.39195(19) 0.03844(19) -0.03538(15) 0.0323(4) Uani 1 1 d . . .
P1 P 0.35631(10) 0.36988(9) 0.21426(8) 0.0148(2) Uani 1 1 d . . .
P2 P 0.36771(11) 0.70884(11) 0.16542(9) 0.0203(2) Uani 1 1 d . . .
P3 P -0.00638(11) 0.04332(11) 0.20338(9) 0.0241(3) Uani 1 1 d . . .
P4 P 0.65899(11) 0.31425(10) 0.18180(9) 0.0194(2) Uani 1 1 d . . .
O11 O 0.2988(3) 0.3200(3) 0.1023(2) 0.0228(7) Uani 1 1 d . . .
O12 O 0.3867(3) 0.4991(2) 0.2511(2) 0.0148(6) Uani 1 1 d . . .
O13 O 0.2679(3) 0.2910(2) 0.2608(2) 0.0160(6) Uani 1 1 d . . .
O14 O 0.4773(3) 0.3743(2) 0.2553(2) 0.0158(6) Uani 1 1 d . . .
O15 O 0.8242(3) 0.6513(3) 0.3765(2) 0.0219(7) Uani 1 1 d . . .
O16 O 0.7013(3) 0.8148(3) 0.3684(2) 0.0215(6) Uani 1 1 d . . .
O17 O 0.2181(3) 0.6187(3) 0.3731(2) 0.0234(7) Uani 1 1 d . . .
O18 O 0.0680(3) 0.3470(3) 0.3877(2) 0.0246(7) Uani 1 1 d . . .
O19 O 0.2881(3) 0.0736(3) 0.4111(2) 0.0238(7) Uani 1 1 d . . .
O20 O 0.5592(3) 0.1822(3) 0.3985(2) 0.0226(7) Uani 1 1 d . . .
O21 O 0.3133(3) 0.6641(3) 0.0523(2) 0.0306(8) Uani 1 1 d . . .
O22 O 0.3982(3) 0.8356(3) 0.2071(3) 0.0309(8) Uani 1 1 d . . .
O23 O 0.4873(3) 0.7104(3) 0.2018(2) 0.0201(6) Uani 1 1 d . . .
O24 O 0.2721(3) 0.6203(3) 0.2006(2) 0.0222(7) Uani 1 1 d . . .
O25 O 0.6091(3) 0.5950(3) 0.2162(2) 0.0168(6) Uani 1 1 d . . .
O26 O 0.4652(3) 0.6960(2) 0.3851(2) 0.0158(6) Uani 1 1 d . . .
O27 O 0.1353(3) 0.4022(3) 0.2207(2) 0.0198(6) Uani 1 1 d . . .
O28 O 0.2106(3) 0.2417(3) 0.4109(2) 0.0171(6) Uani 1 1 d . . .
O29 O 0.3412(3) 0.1247(3) 0.2388(2) 0.0205(6) Uani 1 1 d . . .
O30 O 0.6705(3) 0.4246(3) 0.3994(2) 0.0160(6) Uani 1 1 d . . .
O31 O -0.0585(4) -0.0090(4) 0.0887(3) 0.0411(9) Uani 1 1 d . . .
O32 O -0.0967(3) -0.0320(3) 0.2463(3) 0.0346(8) Uani 1 1 d . . .
O33 O 0.0195(3) 0.1711(3) 0.2277(3) 0.0266(7) Uani 1 1 d . . .
O34 O 0.1133(3) 0.0471(3) 0.2412(3) 0.0258(7) Uani 1 1 d . . .
O35 O 0.6069(3) 0.5939(2) 0.4103(2) 0.0146(6) Uani 1 1 d . . .
O36 O 0.6805(3) 0.5192(2) 0.5858(2) 0.0151(6) Uani 1 1 d . . .
O37 O 0.4479(3) 0.3125(2) 0.4238(2) 0.0145(6) Uani 1 1 d . . .
O38 O 0.2841(4) 0.1018(4) 0.0358(3) 0.0521(11) Uani 1 1 d . . .
O39 O 0.3312(3) 0.0862(4) -0.1779(3) 0.0406(10) Uani 1 1 d . . .
O40 O 0.4766(3) -0.0036(3) 0.1050(2) 0.0270(7) Uani 1 1 d . . .
O41 O 0.5888(3) 0.2537(3) 0.0668(2) 0.0270(7) Uani 1 1 d . . .
O42 O 0.7787(3) 0.3209(3) 0.2146(3) 0.0355(9) Uani 1 1 d . . .
O43 O 0.5700(3) 0.2309(3) 0.2240(2) 0.0236(7) Uani 1 1 d . . .
O44 O 0.6843(3) 0.4408(3) 0.2116(2) 0.0197(6) Uani 1 1 d . . .
O45 O 0.1991(4) -0.1521(3) -0.1157(3) 0.0392(9) Uani 1 1 d . . .
O1 O 0.8360(5) 0.7364(4) 0.1895(4) 0.0530(12) Uani 1 1 d . . .
O2 O 0.7232(5) 0.1152(5) 0.3219(3) 0.0586(12) Uani 1 1 d . . .
O3 O 0.0396(6) 0.7184(6) 0.2672(5) 0.0902(19) Uiso 1 1 d . . .
O4 O 0.9670(10) 0.4880(9) 0.1642(8) 0.059(3) Uiso 0.50 1 d P . .
O5 O 0.1261(12) 0.7908(11) 0.4742(9) 0.071(3) Uiso 0.50 1 d P . .
O6 O 0.1722(13) 0.8089(12) 0.4619(10) 0.024(3) Uiso 0.25 1 d P . .
O7 O 0.0861(16) 0.4569(16) 0.0113(14) 0.044(4) Uiso 0.25 1 d P . .
O8 O 0.937(2) 0.492(2) 0.1136(19) 0.070(6) Uiso 0.25 1 d P . .
O9 O 0.0666(18) 0.4429(18) 0.0559(16) 0.055(5) Uiso 0.25 1 d P . .
N1 N 0.3449(6) 0.4740(6) 0.9902(4) 0.0343(17) Uani 0.741(12) 1 d P . .
N1' N 0.5736(17) 0.6622(16) 1.0118(14) 0.037(5) Uiso 0.259(12) 1 d P . .
C1 C 0.4766(5) 0.5421(5) 0.9995(4) 0.0297(11) Uani 1 1 d . . .
N2 N 0.9599(7) 0.5089(7) 0.3704(6) 0.044(2) Uiso 0.653(12) 1 d P . .
N2' N 0.8573(18) 0.3637(18) 0.4331(15) 0.066(6) Uiso 0.347(12) 1 d P . .
C2 C 0.9390(8) 0.4604(8) 0.4500(6) 0.031(2) Uiso 0.653(12) 1 d P . .
C2' C 1.034(3) 0.554(3) 0.492(3) 0.098(10) Uiso 0.347(12) 1 d P . .
N3 N 0.5511(5) 0.9567(4) 0.4003(4) 0.0390(11) Uani 1 1 d . . .
C3 C 0.4625(6) 0.9541(5) 0.4467(4) 0.0379(13) Uani 1 1 d . . .
N4 N 0.9720(6) 0.1054(5) 0.4432(4) 0.071(2) Uani 1 1 d . . .
C4 C 0.9756(7) 0.0388(6) 0.5151(5) 0.067(2) Uani 1 1 d . . .
N5 N 0.7820(7) 0.1312(7) 0.8057(6) 0.0442(17) Uiso 0.70 1 d PD A 1
C5 C 0.8596(17) 0.1936(19) 0.9125(11) 0.096(5) Uiso 0.70 1 d PD A 1
N6 N 1.0441(8) 0.2181(9) 1.0393(6) 0.058(2) Uiso 0.70 1 d PD A 1
C6 C 0.9690(12) 0.1854(13) 0.9375(9) 0.080(4) Uiso 0.70 1 d PD A 1
N5' N 0.812(5) 0.139(5) 0.893(4) 0.18(2) Uiso 0.30 1 d PD B 2
N6' N 1.0646(15) 0.1758(14) 1.0187(12) 0.036(3) Uiso 0.30 1 d PD B 2
C5' C 0.914(3) 0.242(5) 0.976(4) 0.15(2) Uiso 0.30 1 d PD B 2
C6' C 1.034(3) 0.265(2) 0.988(2) 0.070(7) Uiso 0.30 1 d PD B 2

loop_
_atom_site_aniso_label
_atom_site_aniso_U_11
_atom_site_aniso_U_22
_atom_site_aniso_U_33
_atom_site_aniso_U_23
_atom_site_aniso_U_13
_atom_site_aniso_U_12
Mo1 0.01502(17) 0.01333(16) 0.01639(18) 0.00643(13) 0.00909(14) 0.00791(14)
Mo2 0.01546(17) 0.01251(16) 0.01488(17) 0.00672(13) 0.00800(14) 0.00773(14)
Mo3 0.01533(17) 0.01722(17) 0.01768(18) 0.00921(14) 0.00854(14) 0.01021(15)
Mo4 0.01256(17) 0.01620(17) 0.01821(18) 0.00729(14) 0.00690(14) 0.00692(14)
Mo5 0.01676(18) 0.01116(16) 0.01820(18) 0.00478(13) 0.00855(14) 0.00605(14)
Mo6 0.01888(18) 0.01255(16) 0.01717(18) 0.00662(13) 0.01029(14) 0.00975(14)
Na1 0.0147(11) 0.0121(10) 0.0154(11) 0.0056(9) 0.0071(9) 0.0082(9)
Na2 0.0345(11) 0.0380(11) 0.0297(11) 0.0165(9) 0.0119(9) 0.0221(10)
P1 0.0151(5) 0.0133(5) 0.0141(5) 0.0043(4) 0.0063(4) 0.0061(4)
P2 0.0237(6) 0.0248(6) 0.0201(6) 0.0141(5) 0.0111(5) 0.0154(5)
P3 0.0179(6) 0.0193(5) 0.0237(6) 0.0046(5) 0.0061(5) 0.0038(5)
P4 0.0236(6) 0.0184(5) 0.0223(6) 0.0069(4) 0.0138(5) 0.0131(5)
O11 0.0234(16) 0.0220(16) 0.0173(15) 0.0056(13) 0.0068(13) 0.0091(14)
O12 0.0143(14) 0.0140(13) 0.0174(14) 0.0068(11) 0.0078(12) 0.0074(12)
O13 0.0153(14) 0.0136(13) 0.0177(15) 0.0063(11) 0.0075(12) 0.0061(12)
O14 0.0171(14) 0.0126(13) 0.0196(15) 0.0067(11) 0.0091(12) 0.0079(12)
O15 0.0186(15) 0.0216(15) 0.0285(17) 0.0110(13) 0.0130(14) 0.0102(13)
O16 0.0225(16) 0.0158(14) 0.0239(16) 0.0077(12) 0.0108(13) 0.0076(13)
O17 0.0244(16) 0.0274(17) 0.0298(18) 0.0140(14) 0.0152(14) 0.0182(14)
O18 0.0213(16) 0.0285(17) 0.0315(18) 0.0152(14) 0.0151(14) 0.0150(14)
O19 0.0263(17) 0.0190(15) 0.0325(18) 0.0137(14) 0.0171(15) 0.0126(14)
O20 0.0305(17) 0.0221(15) 0.0270(17) 0.0143(13) 0.0172(14) 0.0178(14)
O21 0.0307(19) 0.043(2) 0.0205(17) 0.0169(15) 0.0108(15) 0.0191(17)
O22 0.041(2) 0.0296(18) 0.038(2) 0.0204(16) 0.0227(17) 0.0243(17)
O23 0.0227(16) 0.0239(16) 0.0210(16) 0.0154(13) 0.0120(13) 0.0138(13)
O24 0.0237(16) 0.0285(17) 0.0239(16) 0.0176(14) 0.0128(14) 0.0166(14)
O25 0.0202(15) 0.0189(14) 0.0167(15) 0.0086(12) 0.0108(12) 0.0119(13)
O26 0.0166(14) 0.0140(13) 0.0195(15) 0.0069(11) 0.0093(12) 0.0087(12)
O27 0.0177(15) 0.0225(15) 0.0184(15) 0.0094(12) 0.0063(12) 0.0101(13)
O28 0.0179(15) 0.0150(14) 0.0208(15) 0.0084(12) 0.0101(12) 0.0086(12)
O29 0.0254(16) 0.0137(14) 0.0217(16) 0.0034(12) 0.0123(13) 0.0093(13)
O30 0.0165(14) 0.0152(14) 0.0206(15) 0.0079(12) 0.0095(12) 0.0098(12)
O31 0.031(2) 0.047(2) 0.027(2) 0.0017(17) 0.0052(16) 0.0149(18)
O32 0.0254(18) 0.0297(19) 0.050(2) 0.0198(17) 0.0187(17) 0.0121(16)
O33 0.0181(16) 0.0192(16) 0.0297(18) 0.0047(13) 0.0029(14) 0.0052(13)
O34 0.0198(16) 0.0157(15) 0.0312(18) 0.0029(13) 0.0079(14) 0.0043(13)
O35 0.0170(14) 0.0152(13) 0.0143(14) 0.0067(11) 0.0083(12) 0.0090(12)
O36 0.0168(14) 0.0145(13) 0.0156(14) 0.0069(11) 0.0077(12) 0.0083(12)
O37 0.0176(14) 0.0127(13) 0.0156(14) 0.0057(11) 0.0087(12) 0.0086(12)
O38 0.050(3) 0.064(3) 0.028(2) 0.004(2) -0.0001(19) 0.031(2)
O39 0.030(2) 0.048(2) 0.052(2) 0.037(2) 0.0186(19) 0.0205(18)
O40 0.0356(19) 0.0250(17) 0.0231(17) 0.0115(14) 0.0111(15) 0.0174(15)
O41 0.0326(19) 0.0249(17) 0.0200(16) 0.0050(13) 0.0127(15) 0.0125(15)
O42 0.0297(19) 0.037(2) 0.044(2) 0.0059(17) 0.0135(17) 0.0234(17)
O43 0.0384(19) 0.0198(15) 0.0246(17) 0.0111(13) 0.0230(15) 0.0179(15)
O44 0.0263(16) 0.0193(15) 0.0228(16) 0.0086(12) 0.0165(14) 0.0149(13)
O45 0.035(2) 0.034(2) 0.052(2) 0.0102(18) 0.0147(19) 0.0224(18)
O1 0.065(3) 0.038(2) 0.059(3) 0.022(2) 0.037(3) 0.022(2)
O2 0.062(3) 0.060(3) 0.046(3) 0.020(2) 0.013(2) 0.032(3)
N1 0.043(4) 0.039(4) 0.029(3) 0.016(3) 0.015(3) 0.026(3)
C1 0.039(3) 0.031(3) 0.023(2) 0.009(2) 0.009(2) 0.023(2)
N3 0.060(3) 0.032(2) 0.041(3) 0.016(2) 0.028(2) 0.031(2)
C3 0.061(4) 0.031(3) 0.032(3) 0.015(2) 0.025(3) 0.028(3)
N4 0.073(4) 0.045(3) 0.038(3) 0.010(3) 0.024(3) -0.009(3)
C4 0.060(5) 0.052(4) 0.028(3) 0.008(3) 0.017(3) -0.011(3)

loop_
_atom_type_symbol
_atom_type_description
_atom_type_scat_dispersion_real
_atom_type_scat_dispersion_imag
_atom_type_scat_source
Mo Mo -1.6832 0.6857 'International Tables Vol C Tables 4.2.6.8 and 6.1.1.4'
Na Na 0.0362 0.0249 'International Tables Vol C Tables 4.2.6.8 and 6.1.1.4'
P P 0.1023 0.0942 'International Tables Vol C Tables 4.2.6.8 and 6.1.1.4'
O O 0.0106 0.0060 'International Tables Vol C Tables 4.2.6.8 and 6.1.1.4'
N N 0.0061 0.0033 'International Tables Vol C Tables 4.2.6.8 and 6.1.1.4'
C C 0.0033 0.0016 'International Tables Vol C Tables 4.2.6.8 and 6.1.1.4'
H H 0.0000 0.0000 'International Tables Vol C Tables 4.2.6.8 and 6.1.1.4'

loop_
_geom_angle_atom_site_label_1
_geom_angle_atom_site_label_2
_geom_angle_atom_site_label_3
_geom_angle
_geom_angle_site_symmetry_1
_geom_angle_site_symmetry_3
_geom_angle_publ_flag
O15 Mo1 O25 105.63(14) . . ?
O15 Mo1 O35 102.08(14) . . ?
O25 Mo1 O35 95.22(12) . . ?
O15 Mo1 O44 96.30(14) . . ?
O25 Mo1 O44 84.97(12) . . ?
O35 Mo1 O44 160.82(12) . . ?
O15 Mo1 O30 97.12(13) . . ?
O25 Mo1 O30 156.27(12) . . ?
O35 Mo1 O30 86.39(11) . . ?
O44 Mo1 O30 85.93(11) . . ?
O15 Mo1 O14 168.03(13) . . ?
O25 Mo1 O14 84.67(11) . . ?
O35 Mo1 O14 82.66(11) . . ?
O44 Mo1 O14 78.26(11) . . ?
O30 Mo1 O14 72.03(11) . . ?
O15 Mo1 Mo2 102.31(11) . . ?
O25 Mo1 Mo2 47.95(8) . . ?
O35 Mo1 Mo2 48.42(8) . . ?
O44 Mo1 Mo2 132.39(9) . . ?
O30 Mo1 Mo2 133.43(8) . . ?
O14 Mo1 Mo2 89.09(7) . . ?
O16 Mo2 O25 105.66(14) . . ?
O16 Mo2 O35 102.40(14) . . ?
O25 Mo2 O35 94.94(12) . . ?
O16 Mo2 O23 94.92(14) . . ?
O25 Mo2 O23 86.16(12) . . ?
O35 Mo2 O23 161.63(12) . . ?
O16 Mo2 O26 97.34(13) . . ?
O25 Mo2 O26 155.79(12) . . ?
O35 Mo2 O26 87.29(11) . . ?
O23 Mo2 O26 84.42(12) . . ?
O16 Mo2 O12 168.33(13) . . ?
O25 Mo2 O12 84.52(11) . . ?
O35 Mo2 O12 82.00(11) . . ?
O23 Mo2 O12 79.84(11) . . ?
O26 Mo2 O12 71.89(10) . . ?
O16 Mo2 Mo1 102.55(11) . . ?
O25 Mo2 Mo1 47.78(9) . . ?
O35 Mo2 Mo1 48.30(8) . . ?
O23 Mo2 Mo1 133.51(9) . . ?
O26 Mo2 Mo1 134.09(8) . . ?
O12 Mo2 Mo1 88.48(7) . . ?
O17 Mo3 O27 105.53(15) . . ?
O17 Mo3 O36 101.44(14) . 2_666 ?
O27 Mo3 O36 95.33(12) . 2_666 ?
O17 Mo3 O24 96.97(14) . . ?
O27 Mo3 O24 85.21(13) . . ?
O36 Mo3 O24 160.69(12) 2_666 . ?
O17 Mo3 O26 98.53(14) . . ?
O27 Mo3 O26 155.23(12) . . ?
O36 Mo3 O26 85.45(11) 2_666 . ?
O24 Mo3 O26 86.14(12) . . ?
O17 Mo3 O12 169.71(13) . . ?
O27 Mo3 O12 83.91(11) . . ?
O36 Mo3 O12 81.39(11) 2_666 . ?
O24 Mo3 O12 79.47(11) . . ?
O26 Mo3 O12 71.70(10) . . ?
O17 Mo3 Mo4 101.21(11) . . ?
O27 Mo3 Mo4 48.30(9) . . ?
O36 Mo3 Mo4 48.32(8) 2_666 . ?
O24 Mo3 Mo4 133.05(9) . . ?
O26 Mo3 Mo4 132.34(8) . . ?
O12 Mo3 Mo4 88.10(7) . . ?
O18 Mo4 O27 106.31(14) . . ?
O18 Mo4 O36 102.16(14) . 2_666 ?
O27 Mo4 O36 95.72(12) . 2_666 ?
O18 Mo4 O33 94.24(15) . . ?
O27 Mo4 O33 86.29(13) . . ?
O36 Mo4 O33 162.14(13) 2_666 . ?
O18 Mo4 O28 96.42(13) . . ?
O27 Mo4 O28 156.18(12) . . ?
O36 Mo4 O28 86.16(11) 2_666 . ?
O33 Mo4 O28 85.01(12) . . ?
O18 Mo4 O13 167.23(13) . . ?
O27 Mo4 O13 84.41(12) . . ?
O36 Mo4 O13 83.25(11) 2_666 . ?
O33 Mo4 O13 79.28(12) . . ?
O28 Mo4 O13 72.20(11) . . ?
O18 Mo4 Mo3 102.40(11) . . ?
O27 Mo4 Mo3 48.31(9) . . ?
O36 Mo4 Mo3 48.71(8) 2_666 . ?
O33 Mo4 Mo3 134.32(10) . . ?
O28 Mo4 Mo3 133.63(8) . . ?
O13 Mo4 Mo3 89.89(7) . . ?
O19 Mo5 O29 105.66(14) . . ?
O19 Mo5 O37 100.69(14) . . ?
O29 Mo5 O37 95.52(12) . . ?
O19 Mo5 O34 96.52(15) . . ?
O29 Mo5 O34 86.04(13) . . ?
O37 Mo5 O34 161.58(13) . . ?
O19 Mo5 O28 98.77(13) . . ?
O29 Mo5 O28 154.65(12) . . ?
O37 Mo5 O28 86.36(11) . . ?
O34 Mo5 O28 84.57(12) . . ?
O19 Mo5 O13 169.95(13) . . ?
O29 Mo5 O13 83.70(12) . . ?
O37 Mo5 O13 81.68(11) . . ?
O34 Mo5 O13 80.25(12) . . ?
O28 Mo5 O13 71.53(10) . . ?
O19 Mo5 Mo6 100.91(11) . . ?
O29 Mo5 Mo6 48.40(9) . . ?
O37 Mo5 Mo6 48.37(8) . . ?
O34 Mo5 Mo6 134.06(10) . . ?
O28 Mo5 Mo6 133.11(8) . . ?
O13 Mo5 Mo6 87.99(7) . . ?
O20 Mo6 O37 102.38(13) . . ?
O20 Mo6 O29 105.64(15) . . ?
O37 Mo6 O29 95.23(12) . . ?
O20 Mo6 O43 94.07(14) . . ?
O37 Mo6 O43 162.12(12) . . ?
O29 Mo6 O43 86.93(13) . . ?
O20 Mo6 O30 96.19(14) . . ?
O37 Mo6 O30 85.84(11) . . ?
O29 Mo6 O30 157.33(12) . . ?
O43 Mo6 O30 85.45(12) . . ?
O20 Mo6 O14 167.51(13) . . ?
O37 Mo6 O14 82.53(11) . . ?
O29 Mo6 O14 85.12(12) . . ?
O43 Mo6 O14 79.97(11) . . ?
O30 Mo6 O14 72.54(11) . . ?
O20 Mo6 Mo5 102.19(11) . . ?
O37 Mo6 Mo5 48.26(8) . . ?
O29 Mo6 Mo5 48.22(9) . . ?
O43 Mo6 Mo5 134.83(10) . . ?
O30 Mo6 Mo5 133.05(8) . . ?
O14 Mo6 Mo5 89.67(7) . . ?
O35 Na1 O35 180.000(1) 2_666 . ?
O35 Na1 O37 96.88(10) 2_666 2_666 ?
O35 Na1 O37 83.12(10) . 2_666 ?
O35 Na1 O37 83.12(10) 2_666 . ?
O35 Na1 O37 96.88(10) . . ?
O37 Na1 O37 180.000(1) 2_666 . ?
O35 Na1 O36 97.10(10) 2_666 . ?
O35 Na1 O36 82.90(10) . . ?
O37 Na1 O36 98.01(10) 2_666 . ?
O37 Na1 O36 81.99(10) . . ?
O35 Na1 O36 82.90(10) 2_666 2_666 ?
O35 Na1 O36 97.10(10) . 2_666 ?
O37 Na1 O36 81.99(10) 2_666 2_666 ?
O37 Na1 O36 98.01(10) . 2_666 ?
O36 Na1 O36 180.0 . 2_666 ?
O39 Na2 O38 90.90(16) . . ?
O39 Na2 O40 172.70(16) . . ?
O38 Na2 O40 95.36(15) . . ?
O39 Na2 O45 85.65(15) . . ?
O38 Na2 O45 85.95(16) . . ?
O40 Na2 O45 98.52(15) . . ?
O39 Na2 O40 86.28(14) . 2_655 ?
O38 Na2 O40 171.83(17) . 2_655 ?
O40 Na2 O40 87.01(13) . 2_655 ?
O45 Na2 O40 101.46(14) . 2_655 ?
O39 Na2 O41 96.09(14) . . ?
O38 Na2 O41 86.64(15) . . ?
O40 Na2 O41 80.56(13) . . ?
O45 Na2 O41 172.42(15) . . ?
O40 Na2 O41 86.04(13) 2_655 . ?
O39 Na2 Na2 128.94(15) . 2_655 ?
O38 Na2 Na2 139.07(15) . 2_655 ?
O40 Na2 Na2 44.29(9) . 2_655 ?
O45 Na2 Na2 103.86(13) . 2_655 ?
O40 Na2 Na2 42.73(9) 2_655 2_655 ?
O41 Na2 Na2 80.81(11) . 2_655 ?
O11 P1 O12 110.90(17) . . ?
O11 P1 O14 111.49(18) . . ?
O12 P1 O14 107.87(16) . . ?
O11 P1 O13 111.13(17) . . ?
O12 P1 O13 107.83(16) . . ?
O14 P1 O13 107.45(16) . . ?
O21 P2 O22 111.7(2) . . ?
O21 P2 O24 107.54(19) . . ?
O22 P2 O24 110.07(19) . . ?
O21 P2 O23 108.82(19) . . ?
O22 P2 O23 108.7(2) . . ?
O24 P2 O23 110.00(17) . . ?
O32 P3 O34 111.2(2) . . ?
O32 P3 O33 110.0(2) . . ?
O34 P3 O33 110.93(18) . . ?
O32 P3 O31 111.7(2) . . ?
O34 P3 O31 106.3(2) . . ?
O33 P3 O31 106.5(2) . . ?
O42 P4 O44 109.8(2) . . ?
O42 P4 O43 111.1(2) . . ?
O44 P4 O43 111.63(17) . . ?
O42 P4 O41 110.7(2) . . ?
O44 P4 O41 109.64(19) . . ?
O43 P4 O41 103.90(19) . . ?
P1 O12 Mo2 126.97(16) . . ?
P1 O12 Mo3 126.10(15) . . ?
Mo2 O12 Mo3 101.90(11) . . ?
P1 O13 Mo4 125.44(16) . . ?
P1 O13 Mo5 126.48(16) . . ?
Mo4 O13 Mo5 101.98(11) . . ?
P1 O14 Mo6 126.65(16) . . ?
P1 O14 Mo1 125.56(16) . . ?
Mo6 O14 Mo1 101.24(11) . . ?
P2 O23 Mo2 137.64(18) . . ?
P2 O24 Mo3 136.20(19) . . ?
Mo1 O25 Mo2 84.27(11) . . ?
Mo3 O26 Mo2 113.17(13) . . ?
Mo4 O27 Mo3 83.40(12) . . ?
Mo5 O28 Mo4 113.01(13) . . ?
Mo5 O29 Mo6 83.38(12) . . ?
Mo6 O30 Mo1 113.10(13) . . ?
P3 O33 Mo4 136.8(2) . . ?
P3 O34 Mo5 138.1(2) . . ?
Mo1 O35 Mo2 83.28(11) . . ?
Mo1 O35 Na1 132.60(14) . . ?
Mo2 O35 Na1 131.99(14) . . ?
Mo4 O36 Mo3 82.97(11) 2_666 2_666 ?
Mo4 O36 Na1 131.06(14) 2_666 . ?
Mo3 O36 Na1 133.03(14) 2_666 . ?
Mo5 O37 Mo6 83.38(11) . . ?
Mo5 O37 Na1 132.08(14) . . ?
Mo6 O37 Na1 132.99(14) . . ?
Na2 O40 Na2 92.99(13) . 2_655 ?
P4 O41 Na2 129.54(18) . . ?
P4 O43 Mo6 136.39(19) . . ?
P4 O44 Mo1 137.12(18) . . ?
N1' C1 N1 139.8(8) . . ?
N1' C1 C1 110.8(9) . 2_667 ?
N1 C1 C1 109.3(6) . 2_667 ?
C2 N2 C2' 44.2(11) . . ?
C2 N2' C2' 42.5(15) . 2_766 ?
C2' C2 N2' 80(2) 2_766 . ?
C2' C2 C2' 81(3) 2_766 . ?
N2' C2 C2' 161(2) . . ?
C2' C2 N2 152(2) 2_766 . ?
N2' C2 N2 120.6(12) . . ?
C2' C2 N2 77.6(19) . . ?
C2' C2 C2 47(2) 2_766 2_766 ?
N2' C2 C2 126.5(14) . 2_766 ?
C2' C2 C2 34.5(17) . 2_766 ?
N2 C2 C2 110.3(9) . 2_766 ?
C2 C2' C2 99(3) 2_766 . ?
C2 C2' N2' 58(2) 2_766 2_766 ?
C2 C2' N2' 156(3) . 2_766 ?
C2 C2' C2' 58(3) 2_766 2_766 ?
C2 C2' C2' 41(2) . 2_766 ?
N2' C2' C2' 115(4) 2_766 2_766 ?
C2 C2' N2 151(3) 2_766 . ?
C2 C2' N2 58.3(17) . . ?
N2' C2' N2 143(3) 2_766 . ?
C2' C2' N2 98(3) 2_766 . ?
N3 C3 C3 108.7(6) . 2_676 ?
N4 C4 C4 108.5(6) . 2_756 ?
N5 C5 C6 110.4(12) . . ?
N6 C6 C5 120.0(12) . . ?
C6' C5' N5' 116(4) . . ?
C5' C6' N6' 118(3) . . ?

loop_
_geom_bond_atom_site_label_1
_geom_bond_atom_site_label_2
_geom_bond_distance
_geom_bond_site_symmetry_2
_geom_bond_publ_flag
Mo1 O15 1.685(3) . ?
Mo1 O25 1.934(3) . ?
Mo1 O35 1.953(3) . ?
Mo1 O44 2.071(3) . ?
Mo1 O30 2.115(3) . ?
Mo1 O14 2.293(3) . ?
Mo1 Mo2 2.5980(5) . ?
Mo2 O16 1.681(3) . ?
Mo2 O25 1.939(3) . ?
Mo2 O35 1.957(3) . ?
Mo2 O23 2.066(3) . ?
Mo2 O26 2.126(3) . ?
Mo2 O12 2.274(3) . ?
Mo3 O17 1.690(3) . ?
Mo3 O27 1.943(3) . ?
Mo3 O36 1.957(3) 2_666 ?
Mo3 O24 2.059(3) . ?
Mo3 O26 2.120(3) . ?
Mo3 O12 2.289(3) . ?
Mo3 Mo4 2.5846(5) . ?
Mo4 O18 1.683(3) . ?
Mo4 O27 1.943(3) . ?
Mo4 O36 1.945(3) 2_666 ?
Mo4 O33 2.071(3) . ?
Mo4 O28 2.139(3) . ?
Mo4 O13 2.264(3) . ?
Mo5 O19 1.686(3) . ?
Mo5 O29 1.946(3) . ?
Mo5 O37 1.947(3) . ?
Mo5 O34 2.045(3) . ?
Mo5 O28 2.124(3) . ?
Mo5 O13 2.310(3) . ?
Mo5 Mo6 2.5927(5) . ?
Mo6 O20 1.686(3) . ?
Mo6 O37 1.951(3) . ?
Mo6 O29 1.952(3) . ?
Mo6 O43 2.078(3) . ?
Mo6 O30 2.112(3) . ?
Mo6 O14 2.270(3) . ?
Na1 O35 2.259(3) 2_666 ?
Na1 O35 2.259(3) . ?
Na1 O37 2.267(3) 2_666 ?
Na1 O37 2.267(3) . ?
Na1 O36 2.293(3) . ?
Na1 O36 2.293(3) 2_666 ?
Na2 O39 2.348(4) . ?
Na2 O38 2.374(5) . ?
Na2 O40 2.376(4) . ?
Na2 O45 2.397(4) . ?
Na2 O40 2.445(4) 2_655 ?
Na2 O41 2.619(4) . ?
Na2 Na2 3.498(4) 2_655 ?
P1 O11 1.511(3) . ?
P1 O12 1.547(3) . ?
P1 O14 1.548(3) . ?
P1 O13 1.552(3) . ?
P2 O21 1.525(3) . ?
P2 O22 1.526(4) . ?
P2 O24 1.539(3) . ?
P2 O23 1.545(3) . ?
P3 O32 1.512(4) . ?
P3 O34 1.531(4) . ?
P3 O33 1.538(3) . ?
P3 O31 1.551(4) . ?
P4 O42 1.507(4) . ?
P4 O44 1.529(3) . ?
P4 O43 1.534(3) . ?
P4 O41 1.565(3) . ?
O36 Mo4 1.945(3) 2_666 ?
O36 Mo3 1.957(3) 2_666 ?
O40 Na2 2.445(4) 2_655 ?
O4 O8 0.77(2) . ?
O5 O6 0.631(16) . ?
O7 O9 0.78(2) . ?
N1 C1 1.499(8) . ?
N1' C1 1.443(19) . ?
C1 C1 1.536(10) 2_667 ?
N2 C2 1.448(12) . ?
N2 C2' 1.66(4) . ?
N2' C2 1.15(2) . ?
N2' C2' 1.34(4) 2_766 ?
C2 C2' 0.92(3) 2_766 ?
C2 C2' 1.19(3) . ?
C2 C2 1.609(17) 2_766 ?
C2' C2 0.92(3) 2_766 ?
C2' N2' 1.34(4) 2_766 ?
C2' C2' 1.39(7) 2_766 ?
N3 C3 1.507(7) . ?
C3 C3 1.553(11) 2_676 ?
N4 C4 1.489(10) . ?
C4 C4 1.547(18) 2_756 ?
N5 C5 1.478(16) . ?
C5 C6 1.482(15) . ?
N6 C6 1.435(13) . ?
N5' C5' 1.45(2) . ?
N6' C6' 1.534(18) . ?
C5' C6' 1.44(2) . ?
